data_7127363
loop_
_publ_author_name
'Shen, Wangqiang'
'Yang, Le'
'Li, Bo'
'Jin, Peng'
'Yu, Bing'
'Cong, Hailin'
'Akasaka, Takeshi'
'Lu, Xing'

_publ_section_title
;
 Metal-encapsulation induces a highly regioselective Bingel-Hirsch
 reaction of the labile Y@<i>C</i><sub>s</sub>(6)-C<sub>82</sub>.
;
_journal_issue 92
_journal_name_full 'Chemical communications (Cambridge, England)'
_journal_page_first 14357
_journal_page_last 14360
_journal_paper_doi 10.1039/d0cc06226j
_journal_volume 56
_journal_year 2020
_chemical_formula_moiety 'C89 H10 Br O4 Y, 2(C S2)'
_chemical_formula_sum 'C91 H10 Br O4 S4 Y'
_chemical_formula_weight 1464.05
_space_group_crystal_system monoclinic
_space_group_IT_number 14
_space_group_name_Hall '-P 2ybc'
_space_group_name_H-M_alt 'P 1 21/c 1'
_atom_sites_solution_hydrogens geom
_audit_creation_method SHELXL-2014/7
_audit_update_record
;
2020-07-21 deposited with the CCDC.	2020-10-05 downloaded from the CCDC.
;
_cell_angle_alpha 90
_cell_angle_beta 98.817(2)
_cell_angle_gamma 90
_cell_formula_units_Z 4
_cell_length_a 11.2309(6)
_cell_length_b 22.0675(12)
_cell_length_c 20.7788(11)
_cell_measurement_reflns_used 9841
_cell_measurement_temperature 173(2)
_cell_measurement_theta_max 28.274
_cell_measurement_theta_min 2.8845
_cell_volume 5088.9(5)
_computing_cell_refinement 'SAINT (Bruker, 2014)'
_computing_data_collection 'Apex2 (Bruker, 2014)'
_computing_data_reduction 'SAINT (Bruker, 2014)'
_computing_structure_refinement 'SHELXL-2014/7 (Sheldrick, 2014)'
_computing_structure_solution 'SHELXTL XT-2014/4 (Sheldrick, 2014)'
_diffrn_ambient_temperature 173(2)
_diffrn_detector_area_resol_mean 8.3
_diffrn_measured_fraction_theta_full 0.998
_diffrn_measured_fraction_theta_max 0.998
_diffrn_measurement_device_type 'Bruker D8 Quest'
_diffrn_measurement_method \w
_diffrn_radiation_type MoK\a
_diffrn_radiation_wavelength 0.71073
_diffrn_reflns_av_R_equivalents 0.0471
_diffrn_reflns_av_unetI/netI 0.0297
_diffrn_reflns_Laue_measured_fraction_full 0.998
_diffrn_reflns_Laue_measured_fraction_max 0.998
_diffrn_reflns_limit_h_max 13
_diffrn_reflns_limit_h_min -13
_diffrn_reflns_limit_k_max 26
_diffrn_reflns_limit_k_min -26
_diffrn_reflns_limit_l_max 25
_diffrn_reflns_limit_l_min -25
_diffrn_reflns_number 70665
_diffrn_reflns_point_group_measured_fraction_full 0.998
_diffrn_reflns_point_group_measured_fraction_max 0.998
_diffrn_reflns_theta_full 25.242
_diffrn_reflns_theta_max 25.349
_diffrn_reflns_theta_min 2.884
_diffrn_source 'fine-focus sealed tube'
_exptl_absorpt_coefficient_mu 2.170
_exptl_absorpt_correction_T_max 0.7457
_exptl_absorpt_correction_T_min 0.6445
_exptl_absorpt_correction_type multi-scan
_exptl_absorpt_process_details SADABS
_exptl_crystal_colour black
_exptl_crystal_density_diffrn 1.911
_exptl_crystal_description block
_exptl_crystal_F_000 2904
_exptl_crystal_size_max 0.100
_exptl_crystal_size_mid 0.090
_exptl_crystal_size_min 0.070
_refine_diff_density_max 1.788
_refine_diff_density_min -1.047
_refine_diff_density_rms 0.125
_refine_ls_extinction_method none
_refine_ls_goodness_of_fit_ref 1.017
_refine_ls_hydrogen_treatment constr
_refine_ls_matrix_type full
_refine_ls_number_parameters 931
_refine_ls_number_reflns 9311
_refine_ls_number_restraints 0
_refine_ls_restrained_S_all 1.017
_refine_ls_R_factor_all 0.1054
_refine_ls_R_factor_gt 0.0851
_refine_ls_shift/su_max 0.000
_refine_ls_shift/su_mean 0.000
_refine_ls_structure_factor_coef Fsqd
_refine_ls_weighting_details 'w=1/[\s^2^(Fo^2^)+(0.0997P)^2^+41.7030P] where P=(Fo^2^+2Fc^2^)/3'
_refine_ls_weighting_scheme calc
_refine_ls_wR_factor_gt 0.2103
_refine_ls_wR_factor_ref 0.2265
_reflns_Friedel_coverage 0.000
_reflns_number_gt 7355
_reflns_number_total 9311
_reflns_threshold_expression 'I > 2\s(I)'
_cod_data_source_file d0cc06226j2.cif
_cod_data_source_block Y@Cs(6)-C82BH
_cod_depositor_comments
;
The following automatic conversions were performed:

data item '_exptl_absorpt_correction_type' value 'Multi-scan' was
changed to 'multi-scan' in accordance with the
/home/data/users/saulius/crontab/automatic-downloads/rss-feeds/RSC/lib/dictionaries/cif_core.dic
dictionary named 'cif_core.dic' version 2.4.2 last updated on
2011-04-26.

Automatic conversion script
Id: cif_fix_values 7556 2019-12-06 15:28:31Z antanas 

 Adding full bibliography for 7127363.cif.
;
_cod_original_sg_symbol_H-M 'P 21/c'
_cod_database_code 7127363
_shelx_shelxl_version_number 2014/7
_shelx_space_group_comment
;
The symmetry employed for this shelxl refinement is uniquely defined
by the following loop, which should always be used as a source of
symmetry information in preference to the above space-group names.
They are only intended as comments.
;
_shelx_estimated_absorpt_t_min 0.812
_shelx_estimated_absorpt_t_max 0.863

loop_
_space_group_symop_operation_xyz
'x, y, z'
'-x, y+1/2, -z+1/2'
'-x, -y, -z'
'x, -y-1/2, z-1/2'

loop_
_atom_site_label
_atom_site_type_symbol
_atom_site_fract_x
_atom_site_fract_y
_atom_site_fract_z
_atom_site_U_iso_or_equiv
_atom_site_adp_type
_atom_site_occupancy
_atom_site_site_symmetry_order
_atom_site_calc_flag
_atom_site_refinement_flags_posn
_atom_site_refinement_flags_adp
_atom_site_refinement_flags_occupancy
_atom_site_disorder_assembly
_atom_site_disorder_group
Y1 Y 0.5265(3) 0.73256(11) 0.31807(14) 0.0559(7) Uani 0.34 1 d . . P . .
Y2 Y 0.5984(3) 0.74648(9) 0.29303(11) 0.0519(6) Uani 0.35 1 d . . P . .
Y3 Y 0.6904(4) 0.73619(18) 0.3441(3) 0.0679(13) Uani 0.21 1 d . . P . .
Y4 Y 0.4595(13) 0.6936(7) 0.3365(11) 0.137(7) Uani 0.1 1 d . . P . .
O1 O 0.6621(4) 0.43362(18) 0.1028(2) 0.0315(10) Uani 1 1 d . . . . .
O2 O 0.7604(4) 0.43922(17) 0.01686(18) 0.0254(9) Uani 1 1 d . . . . .
O3 O 0.9288(4) 0.5109(2) 0.0974(2) 0.0311(9) Uani 1 1 d . . . . .
O4 O 0.8860(5) 0.5895(2) 0.0296(3) 0.0459(12) Uani 1 1 d . . . . .
S1 S 1.09515(18) 0.86496(10) 0.24657(12) 0.0577(6) Uani 1 1 d . . . . .
S2 S 0.8881(2) 0.91453(12) 0.14562(10) 0.0603(6) Uani 1 1 d . . . . .
S3 S 1.1951(2) 0.66516(13) 0.56123(13) 0.0700(7) Uani 1 1 d . . . . .
S4 S 1.04494(18) 0.77479(11) 0.59371(10) 0.0519(5) Uani 1 1 d . . . . .
Br Br 0.62000(7) 0.55968(3) -0.01034(3) 0.0361(2) Uani 1 1 d . . . . .
C1 C 0.6881(5) 0.5627(2) 0.1295(2) 0.0190(11) Uani 1 1 d . . . . .
C2 C 0.5536(7) 0.5558(3) 0.1350(3) 0.0442(19) Uani 1 1 d . . . . .
C3 C 0.4913(6) 0.6166(5) 0.1208(3) 0.055(2) Uani 1 1 d . . . . .
C4 C 0.5856(6) 0.6604(3) 0.1118(3) 0.0324(14) Uani 1 1 d . . . . .
C5 C 0.6982(5) 0.6324(2) 0.1236(2) 0.0229(12) Uani 1 1 d . . . . .
C6 C 0.7999(6) 0.6635(3) 0.1559(3) 0.0311(14) Uani 1 1 d . . . . .
C7 C 0.8830(6) 0.6302(4) 0.1981(3) 0.0412(17) Uani 1 1 d . . . . .
C8 C 0.8594(7) 0.5726(4) 0.2182(4) 0.0486(19) Uani 1 1 d . . . . .
C9 C 0.7645(7) 0.5415(3) 0.1923(3) 0.0441(19) Uani 1 1 d . . . . .
C10 C 0.7056(7) 0.4948(3) 0.2357(3) 0.0419(17) Uani 1 1 d . . . . .
C11 C 0.5863(7) 0.4847(3) 0.2177(3) 0.0434(18) Uani 1 1 d . . . . .
C12 C 0.5075(8) 0.5169(4) 0.1713(4) 0.054(2) Uani 1 1 d . . . . .
C13 C 0.3928(8) 0.5306(5) 0.1972(4) 0.059(2) Uani 1 1 d . . . . .
C14 C 0.3425(7) 0.5870(6) 0.1860(4) 0.066(3) Uani 1 1 d . . . . .
C15 C 0.3877(8) 0.6339(6) 0.1492(4) 0.067(3) Uani 1 1 d . . . . .
C16 C 0.3753(8) 0.6989(6) 0.1592(4) 0.067(3) Uani 1 1 d . . . . .
C17 C 0.4626(10) 0.7426(5) 0.1462(3) 0.066(3) Uani 1 1 d . . . . .
C18 C 0.5718(8) 0.7225(3) 0.1249(3) 0.049(2) Uani 1 1 d . . . . .
C19 C 0.6707(9) 0.7558(3) 0.1510(3) 0.051(2) Uani 1 1 d . . . . .
C20 C 0.7850(8) 0.7291(3) 0.1696(3) 0.048(2) Uani 1 1 d . . . . .
C21 C 0.8578(8) 0.7543(4) 0.2236(4) 0.054(2) Uani 1 1 d . . . . .
C22 C 0.9404(7) 0.7199(4) 0.2661(4) 0.051(2) Uani 1 1 d . . . . .
C23 C 0.9525(7) 0.6593(5) 0.2545(4) 0.056(2) Uani 1 1 d . . . . .
C24 C 0.9700(7) 0.6176(5) 0.3080(4) 0.062(3) Uani 1 1 d . . . . .
C25 C 0.9157(7) 0.5639(5) 0.2878(4) 0.054(2) Uani 1 1 d . . . . .
C26 C 0.8670(7) 0.5225(4) 0.3263(4) 0.059(2) Uani 1 1 d . . . . .
C27 C 0.7601(9) 0.4871(4) 0.3036(4) 0.059(2) Uani 1 1 d . . . . .
C28 C 0.6853(10) 0.4659(3) 0.3464(4) 0.060(3) Uani 1 1 d . . . . .
C29 C 0.5576(11) 0.4586(3) 0.3285(4) 0.067(3) Uani 1 1 d . . . . .
C30 C 0.5102(9) 0.4670(5) 0.2648(5) 0.069(3) Uani 1 1 d . . . . .
C31 C 0.3951(9) 0.4951(5) 0.2521(5) 0.068(3) Uani 1 1 d . . . . .
C32 C 0.3365(9) 0.5145(5) 0.3024(5) 0.073(3) Uani 1 1 d . . . . .
C33 C 0.2755(8) 0.5694(5) 0.2951(5) 0.068(3) Uani 1 1 d . . . . .
C34 C 0.2719(7) 0.6069(6) 0.2421(5) 0.071(3) Uani 1 1 d . . . . .
C35 C 0.2609(7) 0.6693(7) 0.2478(6) 0.083(4) Uani 1 1 d . . . . .
C36 C 0.3082(9) 0.7180(7) 0.2125(5) 0.096(5) Uani 1 1 d . . . . .
C37 C 0.3335(10) 0.7672(6) 0.2493(5) 0.082(4) Uani 1 1 d . . . . .
C38 C 0.4277(9) 0.8076(4) 0.2358(4) 0.058(2) Uani 1 1 d . . . . .
C39 C 0.4954(9) 0.7966(4) 0.1890(4) 0.058(2) Uani 1 1 d . . . . .
C40 C 0.6216(12) 0.8036(3) 0.1910(4) 0.072(3) Uani 1 1 d . . . . .
C41 C 0.6835(11) 0.8265(3) 0.2434(4) 0.071(3) Uani 1 1 d . . . . .
C42 C 0.8121(9) 0.8014(3) 0.2597(5) 0.060(2) Uani 1 1 d . . . . .
C43 C 0.8629(8) 0.7949(4) 0.3292(4) 0.061(3) Uani 1 1 d . . . . .
C44 C 0.9453(7) 0.7424(5) 0.3310(4) 0.058(2) Uani 1 1 d . . . . .
C45 C 0.9611(7) 0.7021(5) 0.3841(4) 0.062(3) Uani 1 1 d . . . . .
C46 C 0.9753(7) 0.6388(5) 0.3746(4) 0.064(3) Uani 1 1 d . . . . .
C47 C 0.9377(7) 0.5941(5) 0.4163(4) 0.057(2) Uani 1 1 d . . . . .
C48 C 0.8893(8) 0.5394(5) 0.3965(4) 0.060(2) Uani 1 1 d . . . . .
C49 C 0.8026(9) 0.5224(4) 0.4368(4) 0.059(2) Uani 1 1 d . . . . .
C50 C 0.7037(10) 0.4888(4) 0.4146(4) 0.060(2) Uani 1 1 d . . . . .
C51 C 0.5890(10) 0.5007(3) 0.4307(4) 0.058(2) Uani 1 1 d . . . . .
C52 C 0.5007(10) 0.4792(4) 0.3812(4) 0.063(3) Uani 1 1 d . . . . .
C53 C 0.3917(10) 0.5058(4) 0.3664(5) 0.065(3) Uani 1 1 d . . . . .
C54 C 0.3651(10) 0.5570(5) 0.4039(5) 0.075(3) Uani 1 1 d . . . . .
C55 C 0.2847(8) 0.5968(6) 0.3600(5) 0.072(3) Uani 1 1 d . . . . .
C56 C 0.2827(7) 0.6590(7) 0.3695(5) 0.081(4) Uani 1 1 d . . . . .
C57 C 0.2621(7) 0.6975(6) 0.3159(5) 0.079(4) Uani 1 1 d . . . . .
C58 C 0.3089(12) 0.7571(5) 0.3151(5) 0.083(3) Uani 1 1 d . . . . .
C59 C 0.3801(9) 0.7786(4) 0.3735(6) 0.073(3) Uani 1 1 d . . . . .
C60 C 0.4782(12) 0.8207(5) 0.3608(6) 0.086(3) Uani 1 1 d . . . . .
C61 C 0.4944(11) 0.8354(5) 0.2983(5) 0.083(3) Uani 1 1 d . . . . .
C62 C 0.6314(9) 0.8445(3) 0.2991(4) 0.054(2) Uani 1 1 d . . . . .
C63 C 0.6875(11) 0.8316(4) 0.3676(7) 0.087(4) Uani 1 1 d . . . . .
C64 C 0.8013(10) 0.8068(4) 0.3808(6) 0.075(3) Uani 1 1 d . . . . .
C65 C 0.8263(11) 0.7705(5) 0.4366(4) 0.076(3) Uani 1 1 d . . . . .
C66 C 0.9040(7) 0.7192(5) 0.4394(3) 0.058(2) Uani 1 1 d . . . . .
C67 C 0.8625(7) 0.6742(4) 0.4800(3) 0.051(2) Uani 1 1 d . . . . .
C68 C 0.8793(7) 0.6144(4) 0.4715(3) 0.051(2) Uani 1 1 d . . . . .
C69 C 0.7904(8) 0.5725(4) 0.4801(3) 0.050(2) Uani 1 1 d . . . . .
C70 C 0.6710(9) 0.5895(3) 0.4933(3) 0.052(2) Uani 1 1 d . . . . .
C71 C 0.5692(9) 0.5551(3) 0.4674(3) 0.053(2) Uani 1 1 d . . . . .
C72 C 0.4503(9) 0.5815(4) 0.4525(4) 0.057(2) Uani 1 1 d . . . . .
C73 C 0.4381(8) 0.6460(5) 0.4659(4) 0.060(2) Uani 1 1 d . . . . .
C74 C 0.3541(7) 0.6835(5) 0.4258(4) 0.058(2) Uani 1 1 d . . . . .
C75 C 0.4025(10) 0.7411(5) 0.4255(4) 0.069(3) Uani 1 1 d . . . . .
C76 C 0.5268(9) 0.7404(3) 0.4699(3) 0.051(2) Uani 1 1 d . . . . .
C77 C 0.5385(7) 0.6803(3) 0.4922(3) 0.0422(17) Uani 1 1 d . . . . .
C78 C 0.6562(7) 0.6537(3) 0.5059(3) 0.0404(17) Uani 1 1 d . . . . .
C79 C 0.7510(7) 0.6940(4) 0.5007(3) 0.0433(17) Uani 1 1 d . . . . .
C80 C 0.7282(9) 0.7542(4) 0.4765(4) 0.056(2) Uani 1 1 d . . . . .
C81 C 0.6139(11) 0.7765(4) 0.4574(5) 0.072(3) Uani 1 1 d . . . . .
C82 C 0.5882(8) 0.8184(3) 0.4005(4) 0.0448(18) Uani 1 1 d . . . . .
C83 C 0.7259(5) 0.5312(2) 0.0673(2) 0.0224(11) Uani 1 1 d . . . . .
C84 C 0.7107(5) 0.4620(2) 0.0659(3) 0.0210(11) Uani 1 1 d . . . . .
C85 C 0.8556(6) 0.5482(3) 0.0608(3) 0.0275(13) Uani 1 1 d . . . . .
C86 C 0.7595(6) 0.3728(2) 0.0114(3) 0.0258(12) Uani 1 1 d . . . . .
H86A H 0.7665 0.3611 -0.0339 0.031 Uiso 1 1 calc R U . . .
H86B H 0.6820 0.3569 0.0215 0.031 Uiso 1 1 calc R U . . .
C87 C 0.8608(6) 0.3454(3) 0.0568(3) 0.0344(14) Uani 1 1 d . . . . .
H87A H 0.8583 0.3012 0.0522 0.052 Uiso 1 1 calc R U . . .
H87B H 0.9376 0.3606 0.0464 0.052 Uiso 1 1 calc R U . . .
H87C H 0.8532 0.3564 0.1017 0.052 Uiso 1 1 calc R U . . .
C88 C 1.0582(6) 0.5199(3) 0.1012(4) 0.0456(18) Uani 1 1 d . . . . .
H88A H 1.0838 0.5569 0.1266 0.055 Uiso 1 1 calc R U . . .
H88B H 1.0797 0.5245 0.0570 0.055 Uiso 1 1 calc R U . . .
C89 C 1.1180(7) 0.4660(4) 0.1336(5) 0.066(3) Uani 1 1 d . . . . .
H89A H 1.2055 0.4705 0.1370 0.098 Uiso 1 1 calc R U . . .
H89B H 1.0961 0.4620 0.1772 0.098 Uiso 1 1 calc R U . . .
H89C H 1.0920 0.4298 0.1079 0.098 Uiso 1 1 calc R U . . .
C90 C 0.9915(6) 0.8897(3) 0.1961(3) 0.0386(15) Uani 1 1 d . . . . .
C91 C 1.1196(6) 0.7196(4) 0.5780(3) 0.0436(17) Uani 1 1 d . . . . .

loop_
_atom_site_aniso_label
_atom_site_aniso_U_11
_atom_site_aniso_U_22
_atom_site_aniso_U_33
_atom_site_aniso_U_23
_atom_site_aniso_U_13
_atom_site_aniso_U_12
Y1 0.0637(16) 0.0321(12) 0.0755(17) -0.0043(11) 0.0222(14) 0.0236(12)
Y2 0.101(2) 0.0183(9) 0.0390(11) 0.0030(8) 0.0205(13) 0.0118(11)
Y3 0.061(3) 0.040(2) 0.105(4) -0.039(2) 0.023(3) -0.0232(19)
Y4 0.074(8) 0.093(10) 0.26(2) -0.064(12) 0.068(11) 0.006(7)
O1 0.049(3) 0.019(2) 0.031(2) -0.0028(17) 0.021(2) -0.0077(18)
O2 0.040(2) 0.0185(19) 0.0195(19) -0.0025(15) 0.0109(17) -0.0002(17)
O3 0.024(2) 0.037(2) 0.034(2) -0.0042(19) 0.0093(18) -0.0067(18)
O4 0.057(3) 0.031(2) 0.057(3) 0.008(2) 0.032(3) -0.005(2)
S1 0.0415(11) 0.0547(12) 0.0742(14) 0.0279(11) 0.0007(10) -0.0089(9)
S2 0.0584(13) 0.0746(15) 0.0430(11) 0.0165(10) -0.0079(9) -0.0144(11)
S3 0.0604(14) 0.0756(16) 0.0755(16) 0.0022(13) 0.0148(12) 0.0216(12)
S4 0.0409(10) 0.0715(14) 0.0428(10) -0.0141(9) 0.0053(8) 0.0034(9)
Br 0.0603(4) 0.0288(3) 0.0169(3) 0.0000(2) -0.0013(3) 0.0079(3)
C1 0.031(3) 0.017(3) 0.010(2) -0.0017(19) 0.006(2) 0.000(2)
C2 0.051(4) 0.048(4) 0.037(4) -0.031(3) 0.019(3) -0.028(3)
C3 0.025(3) 0.122(8) 0.016(3) -0.032(4) -0.006(2) 0.014(4)
C4 0.054(4) 0.036(3) 0.008(2) 0.005(2) 0.005(2) 0.014(3)
C5 0.039(3) 0.020(3) 0.013(2) 0.000(2) 0.014(2) -0.001(2)
C6 0.039(3) 0.032(3) 0.029(3) -0.005(3) 0.024(3) -0.010(3)
C7 0.029(3) 0.067(5) 0.031(3) -0.015(3) 0.017(3) 0.004(3)
C8 0.036(4) 0.072(6) 0.038(4) -0.010(4) 0.009(3) 0.015(4)
C9 0.067(5) 0.041(4) 0.021(3) -0.010(3) -0.004(3) 0.028(4)
C10 0.070(5) 0.034(4) 0.022(3) -0.010(3) 0.011(3) 0.014(3)
C11 0.061(5) 0.047(4) 0.026(3) -0.020(3) 0.018(3) -0.011(4)
C12 0.067(5) 0.054(5) 0.046(4) -0.025(4) 0.023(4) -0.021(4)
C13 0.046(5) 0.070(6) 0.061(5) -0.013(5) 0.003(4) -0.037(4)
C14 0.036(4) 0.114(9) 0.043(4) -0.010(5) -0.011(3) -0.035(5)
C15 0.044(5) 0.124(9) 0.031(4) -0.016(5) -0.006(3) 0.001(5)
C16 0.043(5) 0.111(8) 0.044(5) -0.007(5) -0.002(4) 0.039(5)
C17 0.102(7) 0.080(6) 0.013(3) 0.007(3) 0.001(4) 0.057(6)
C18 0.085(6) 0.042(4) 0.021(3) 0.012(3) 0.012(3) 0.033(4)
C19 0.105(7) 0.027(4) 0.025(3) 0.014(3) 0.024(4) 0.008(4)
C20 0.081(6) 0.041(4) 0.030(3) 0.000(3) 0.032(4) -0.034(4)
C21 0.063(5) 0.061(5) 0.045(4) -0.007(4) 0.026(4) -0.041(4)
C22 0.043(4) 0.063(5) 0.053(5) -0.026(4) 0.029(4) -0.024(4)
C23 0.028(4) 0.100(7) 0.042(4) -0.003(4) 0.009(3) -0.001(4)
C24 0.028(4) 0.110(8) 0.046(5) -0.012(5) 0.006(3) 0.020(4)
C25 0.029(4) 0.087(7) 0.048(4) 0.006(4) 0.011(3) 0.025(4)
C26 0.041(4) 0.063(5) 0.068(5) -0.010(4) -0.007(4) 0.036(4)
C27 0.080(6) 0.051(5) 0.045(4) -0.007(4) 0.003(4) 0.037(4)
C28 0.118(8) 0.019(3) 0.041(4) 0.005(3) 0.006(5) 0.016(4)
C29 0.143(9) 0.031(4) 0.039(4) -0.017(3) 0.052(5) -0.047(5)
C30 0.073(6) 0.078(6) 0.061(6) -0.027(5) 0.027(5) -0.040(5)
C31 0.059(6) 0.074(6) 0.075(6) -0.025(5) 0.022(5) -0.033(5)
C32 0.048(5) 0.091(8) 0.081(7) -0.014(6) 0.022(5) -0.037(5)
C33 0.033(4) 0.104(8) 0.068(6) -0.010(6) 0.012(4) -0.039(5)
C34 0.023(4) 0.119(9) 0.067(6) -0.005(6) -0.009(4) -0.014(5)
C35 0.017(4) 0.139(11) 0.093(8) 0.044(8) 0.006(4) 0.008(5)
C36 0.051(6) 0.168(13) 0.057(6) -0.022(7) -0.029(5) 0.060(7)
C37 0.088(7) 0.096(8) 0.063(6) 0.004(6) 0.012(5) 0.068(7)
C38 0.083(6) 0.040(4) 0.055(5) 0.020(4) 0.025(4) 0.037(4)
C39 0.077(6) 0.056(5) 0.045(4) 0.028(4) 0.019(4) 0.038(5)
C40 0.146(10) 0.023(4) 0.051(5) 0.016(4) 0.023(6) 0.001(5)
C41 0.150(10) 0.018(3) 0.057(5) 0.001(3) 0.057(6) -0.008(5)
C42 0.080(6) 0.026(4) 0.084(6) 0.001(4) 0.038(5) -0.029(4)
C43 0.070(5) 0.050(5) 0.071(6) -0.043(4) 0.037(5) -0.046(4)
C44 0.039(4) 0.087(7) 0.048(5) -0.021(4) 0.012(4) -0.034(4)
C45 0.026(4) 0.102(8) 0.057(5) -0.017(5) 0.005(3) -0.026(4)
C46 0.024(4) 0.119(9) 0.043(4) 0.004(5) -0.009(3) 0.000(4)
C47 0.032(4) 0.085(7) 0.049(5) -0.005(4) -0.011(3) 0.027(4)
C48 0.055(5) 0.083(7) 0.039(4) -0.001(4) -0.008(4) 0.040(5)
C49 0.082(6) 0.048(5) 0.038(4) 0.008(4) -0.016(4) 0.027(5)
C50 0.109(8) 0.033(4) 0.037(4) 0.017(3) 0.011(5) 0.023(5)
C51 0.106(7) 0.034(4) 0.036(4) 0.015(3) 0.023(4) -0.019(4)
C52 0.095(7) 0.054(5) 0.048(5) -0.006(4) 0.038(5) -0.034(5)
C53 0.077(7) 0.065(6) 0.057(5) -0.014(4) 0.026(5) -0.045(5)
C54 0.066(6) 0.104(8) 0.062(6) -0.001(6) 0.032(5) -0.043(6)
C55 0.048(5) 0.114(9) 0.065(6) -0.052(6) 0.046(5) -0.050(6)
C56 0.028(4) 0.162(12) 0.061(6) -0.018(7) 0.032(4) -0.007(5)
C57 0.027(4) 0.152(11) 0.059(6) -0.023(6) 0.007(4) 0.037(5)
C58 0.120(6) 0.066(4) 0.072(5) 0.020(4) 0.051(5) 0.070(5)
C59 0.069(6) 0.043(5) 0.121(9) -0.031(5) 0.059(6) 0.009(4)
C60 0.125(10) 0.046(5) 0.088(8) -0.015(5) 0.024(7) 0.033(6)
C61 0.120(6) 0.066(4) 0.072(5) 0.020(4) 0.051(5) 0.070(5)
C62 0.103(7) 0.025(4) 0.039(4) -0.005(3) 0.026(4) 0.006(4)
C63 0.097(8) 0.021(4) 0.145(11) -0.033(5) 0.025(8) -0.010(4)
C64 0.086(7) 0.049(5) 0.095(8) -0.044(5) 0.030(6) -0.028(5)
C65 0.122(9) 0.060(6) 0.036(4) 0.000(4) -0.018(5) -0.063(6)
C66 0.048(5) 0.099(7) 0.025(4) -0.024(4) -0.001(3) -0.035(5)
C67 0.049(4) 0.076(6) 0.025(3) -0.018(4) -0.007(3) 0.000(4)
C68 0.051(5) 0.079(6) 0.019(3) -0.007(3) -0.007(3) 0.016(4)
C69 0.076(6) 0.057(5) 0.012(3) 0.002(3) -0.005(3) 0.035(4)
C70 0.100(7) 0.039(4) 0.017(3) 0.009(3) 0.012(4) 0.004(4)
C71 0.097(7) 0.043(4) 0.028(4) 0.009(3) 0.035(4) -0.018(4)
C72 0.082(6) 0.066(5) 0.033(4) -0.010(4) 0.040(4) -0.037(5)
C73 0.051(5) 0.094(7) 0.042(4) -0.023(4) 0.033(4) -0.016(5)
C74 0.037(4) 0.095(7) 0.048(5) -0.036(5) 0.031(4) -0.015(4)
C75 0.085(7) 0.080(7) 0.051(5) -0.008(5) 0.037(5) 0.035(6)
C76 0.096(7) 0.034(4) 0.031(4) -0.010(3) 0.033(4) 0.008(4)
C77 0.062(5) 0.047(4) 0.021(3) -0.012(3) 0.019(3) -0.007(4)
C78 0.071(5) 0.041(4) 0.009(3) -0.004(2) 0.006(3) 0.018(4)
C79 0.059(5) 0.053(4) 0.019(3) -0.013(3) 0.006(3) -0.002(4)
C80 0.081(6) 0.048(5) 0.032(4) -0.028(3) -0.010(4) 0.017(4)
C81 0.110(8) 0.057(6) 0.056(5) -0.033(5) 0.033(6) -0.007(6)
C82 0.078(6) 0.025(3) 0.037(4) -0.013(3) 0.026(4) -0.003(3)
C83 0.032(3) 0.023(3) 0.013(2) 0.000(2) 0.004(2) -0.001(2)
C84 0.024(3) 0.021(3) 0.018(3) -0.003(2) 0.004(2) -0.002(2)
C85 0.043(4) 0.019(3) 0.024(3) -0.009(2) 0.016(3) -0.006(3)
C86 0.038(3) 0.017(3) 0.022(3) -0.006(2) 0.003(2) 0.001(2)
C87 0.040(4) 0.030(3) 0.031(3) -0.001(3) 0.000(3) 0.004(3)
C88 0.029(3) 0.049(4) 0.062(5) -0.021(4) 0.016(3) -0.011(3)
C89 0.031(4) 0.053(5) 0.106(8) -0.017(5) -0.011(4) -0.001(4)
C90 0.042(4) 0.038(4) 0.038(4) 0.000(3) 0.014(3) -0.016(3)
C91 0.034(4) 0.068(5) 0.027(3) 0.007(3) 0.002(3) -0.007(3)

loop_
_atom_type_symbol
_atom_type_description
_atom_type_scat_dispersion_real
_atom_type_scat_dispersion_imag
_atom_type_scat_source
C C 0.0033 0.0016 'International Tables Vol C Tables 4.2.6.8 and 6.1.1.4'
H H 0.0000 0.0000 'International Tables Vol C Tables 4.2.6.8 and 6.1.1.4'
O O 0.0106 0.0060 'International Tables Vol C Tables 4.2.6.8 and 6.1.1.4'
S S 0.1246 0.1234 'International Tables Vol C Tables 4.2.6.8 and 6.1.1.4'
Y Y -2.7962 3.5667 'International Tables Vol C Tables 4.2.6.8 and 6.1.1.4'
Br Br -0.2901 2.4595 'International Tables Vol C Tables 4.2.6.8 and 6.1.1.4'

loop_
_geom_angle_atom_site_label_1
_geom_angle_atom_site_label_2
_geom_angle_atom_site_label_3
_geom_angle
_geom_angle_site_symmetry_1
_geom_angle_site_symmetry_3
_geom_angle_publ_flag
Y2 Y1 Y4 152.5(6) . . ?
Y2 Y1 Y3 48.3(2) . . ?
Y4 Y1 Y3 124.5(9) . . ?
Y2 Y1 C60 100.9(4) . . ?
Y4 Y1 C60 106.5(7) . . ?
Y3 Y1 C60 97.9(4) . . ?
Y2 Y1 C61 75.1(3) . . ?
Y4 Y1 C61 130.2(7) . . ?
Y3 Y1 C61 97.5(4) . . ?
C60 Y1 C61 35.1(4) . . ?
Y2 Y1 C59 138.0(3) . . ?
Y4 Y1 C59 69.5(6) . . ?
Y3 Y1 C59 125.1(3) . . ?
C60 Y1 C59 37.7(4) . . ?
C61 Y1 C59 64.4(4) . . ?
Y2 Y1 C58 137.3(3) . . ?
Y4 Y1 C58 61.3(8) . . ?
Y3 Y1 C58 158.5(4) . . ?
C60 Y1 C58 61.7(5) . . ?
C61 Y1 C58 70.0(4) . . ?
C59 Y1 C58 34.0(4) . . ?
Y2 Y1 C38 76.6(3) . . ?
Y4 Y1 C38 116.2(10) . . ?
Y3 Y1 C38 119.3(3) . . ?
C60 Y1 C38 65.7(4) . . ?
C61 Y1 C38 36.5(4) . . ?
C59 Y1 C38 77.4(4) . . ?
C58 Y1 C38 60.7(3) . . ?
Y2 Y1 C37 106.5(4) . . ?
Y4 Y1 C37 82.9(10) . . ?
Y3 Y1 C37 152.5(4) . . ?
C60 Y1 C37 73.9(4) . . ?
C61 Y1 C37 60.5(5) . . ?
C59 Y1 C37 63.1(4) . . ?
C58 Y1 C37 33.6(3) . . ?
C38 Y1 C37 33.3(4) . . ?
Y2 Y1 C82 88.0(3) . . ?
Y4 Y1 C82 114.7(9) . . ?
Y3 Y1 C82 67.5(2) . . ?
C60 Y1 C82 32.3(4) . . ?
C61 Y1 C82 54.4(4) . . ?
C59 Y1 C82 60.0(3) . . ?
C58 Y1 C82 91.1(4) . . ?
C38 Y1 C82 90.7(3) . . ?
C37 Y1 C82 105.9(3) . . ?
Y2 Y1 C62 46.5(2) . . ?
Y4 Y1 C62 161.1(6) . . ?
Y3 Y1 C62 65.0(3) . . ?
C60 Y1 C62 54.5(4) . . ?
C61 Y1 C62 33.7(4) . . ?
C59 Y1 C62 91.6(3) . . ?
C58 Y1 C62 103.7(3) . . ?
C38 Y1 C62 58.2(3) . . ?
C37 Y1 C62 89.8(4) . . ?
C82 Y1 C62 50.7(2) . . ?
Y2 Y1 C75 150.3(3) . . ?
Y4 Y1 C75 53.4(8) . . ?
Y3 Y1 C75 111.0(3) . . ?
C60 Y1 C75 56.5(4) . . ?
C61 Y1 C75 89.5(3) . . ?
C59 Y1 C75 28.7(3) . . ?
C58 Y1 C75 53.3(3) . . ?
C38 Y1 C75 105.9(3) . . ?
C37 Y1 C75 86.7(3) . . ?
C82 Y1 C75 62.5(3) . . ?
C62 Y1 C75 108.9(3) . . ?
Y1 Y2 Y3 96.3(3) . . ?
Y1 Y2 C62 112.8(3) . . ?
Y3 Y2 C62 91.0(3) . . ?
Y1 Y2 Y4 14.8(3) . . ?
Y3 Y2 Y4 95.1(6) . . ?
C62 Y2 Y4 127.6(4) . . ?
Y1 Y2 C61 78.2(3) . . ?
Y3 Y2 C61 115.4(4) . . ?
C62 Y2 C61 40.3(4) . . ?
Y4 Y2 C61 92.0(5) . . ?
Y1 Y2 C41 145.7(3) . . ?
Y3 Y2 C41 99.0(4) . . ?
C62 Y2 C41 36.8(3) . . ?
Y4 Y2 C41 158.8(5) . . ?
C61 Y2 C41 67.6(4) . . ?
Y1 Y2 C38 78.7(3) . . ?
Y3 Y2 C38 152.3(3) . . ?
C62 Y2 C38 66.7(4) . . ?
Y4 Y2 C38 86.7(6) . . ?
C61 Y2 C38 36.9(4) . . ?
C41 Y2 C38 73.5(4) . . ?
Y1 Y2 C40 137.5(4) . . ?
Y3 Y2 C40 124.7(4) . . ?
C62 Y2 C40 61.0(3) . . ?
Y4 Y2 C40 140.2(7) . . ?
C61 Y2 C40 74.4(3) . . ?
C41 Y2 C40 30.9(3) . . ?
C38 Y2 C40 59.8(4) . . ?
Y1 Y2 C63 99.9(3) . . ?
Y3 Y2 C63 58.3(3) . . ?
C62 Y2 C63 35.8(3) . . ?
Y4 Y2 C63 111.8(5) . . ?
C61 Y2 C63 59.6(4) . . ?
C41 Y2 C63 63.8(4) . . ?
C38 Y2 C63 95.4(4) . . ?
C40 Y2 C63 93.5(4) . . ?
Y1 Y2 C39 105.0(3) . . ?
Y3 Y2 C39 156.0(4) . . ?
C62 Y2 C39 70.8(3) . . ?
Y4 Y2 C39 108.3(6) . . ?
C61 Y2 C39 60.0(3) . . ?
C41 Y2 C39 57.1(4) . . ?
C38 Y2 C39 31.0(3) . . ?
C40 Y2 C39 32.6(3) . . ?
C63 Y2 C39 106.4(4) . . ?
Y1 Y2 C60 55.8(3) . . ?
Y3 Y2 C60 94.3(3) . . ?
C62 Y2 C60 57.1(4) . . ?
Y4 Y2 C60 70.6(4) . . ?
C61 Y2 C60 31.2(3) . . ?
C41 Y2 C60 92.5(4) . . ?
C38 Y2 C60 60.2(3) . . ?
C40 Y2 C60 105.3(3) . . ?
C63 Y2 C60 53.5(4) . . ?
C39 Y2 C60 88.9(3) . . ?
Y1 Y2 C82 69.1(2) . . ?
Y3 Y2 C82 65.9(3) . . ?
C62 Y2 C82 54.1(2) . . ?
Y4 Y2 C82 81.7(5) . . ?
C61 Y2 C82 52.0(3) . . ?
C41 Y2 C82 89.6(3) . . ?
C38 Y2 C82 87.1(3) . . ?
C40 Y2 C82 114.6(3) . . ?
C63 Y2 C82 30.8(3) . . ?
C39 Y2 C82 111.6(3) . . ?
C60 Y2 C82 29.4(3) . . ?
Y2 Y3 Y1 35.35(17) . . ?
Y2 Y3 C64 119.8(5) . . ?
Y1 Y3 C64 131.4(4) . . ?
Y2 Y3 C63 88.7(4) . . ?
Y1 Y3 C63 93.4(4) . . ?
C64 Y3 C63 38.0(4) . . ?
Y2 Y3 C65 151.3(4) . . ?
Y1 Y3 C65 137.6(4) . . ?
C64 Y3 C65 35.8(4) . . ?
C63 Y3 C65 62.6(5) . . ?
Y2 Y3 C43 109.7(4) . . ?
Y1 Y3 C43 141.3(4) . . ?
C64 Y3 C43 35.4(3) . . ?
C63 Y3 C43 62.8(4) . . ?
C65 Y3 C43 60.1(3) . . ?
Y2 Y3 C82 84.2(3) . . ?
Y1 Y3 C82 70.3(3) . . ?
C64 Y3 C82 65.1(4) . . ?
C63 Y3 C82 34.2(4) . . ?
C65 Y3 C82 71.3(4) . . ?
C43 Y3 C82 96.1(3) . . ?
Y2 Y3 C62 57.1(3) . . ?
Y1 Y3 C62 75.4(3) . . ?
C64 Y3 C62 63.1(4) . . ?
C63 Y3 C62 34.8(4) . . ?
C65 Y3 C62 95.4(3) . . ?
C43 Y3 C62 67.9(4) . . ?
C82 Y3 C62 53.2(2) . . ?
Y2 Y3 Y4 54.7(6) . . ?
Y1 Y3 Y4 21.9(5) . . ?
C64 Y3 Y4 142.3(4) . . ?
C63 Y3 Y4 107.5(5) . . ?
C65 Y3 Y4 129.7(6) . . ?
C43 Y3 Y4 163.2(6) . . ?
C82 Y3 Y4 77.3(4) . . ?
C62 Y3 Y4 96.2(5) . . ?
Y2 Y3 C80 136.7(3) . . ?
Y1 Y3 C80 107.2(3) . . ?
C64 Y3 C80 61.9(4) . . ?
C63 Y3 C80 68.8(4) . . ?
C65 Y3 C80 33.5(3) . . ?
C43 Y3 C80 92.7(3) . . ?
C82 Y3 C80 56.2(3) . . ?
C62 Y3 C80 102.6(3) . . ?
Y4 Y3 C80 96.2(5) . . ?
Y2 Y3 C81 107.9(4) . . ?
Y1 Y3 C81 80.7(3) . . ?
C64 Y3 C81 72.1(4) . . ?
C63 Y3 C81 58.6(4) . . ?
C65 Y3 C81 57.2(4) . . ?
C43 Y3 C81 107.4(3) . . ?
C82 Y3 C81 32.4(3) . . ?
C62 Y3 C81 85.2(3) . . ?
Y4 Y3 C81 75.3(5) . . ?
C80 Y3 C81 28.8(3) . . ?
Y2 Y3 C42 79.2(3) . . ?
Y1 Y3 C42 113.8(4) . . ?
C64 Y3 C42 61.1(4) . . ?
C63 Y3 C42 70.4(4) . . ?
C65 Y3 C42 91.6(3) . . ?
C43 Y3 C42 32.0(3) . . ?
C82 Y3 C42 102.8(3) . . ?
C62 Y3 C42 54.9(3) . . ?
Y4 Y3 C42 133.8(6) . . ?
C80 Y3 C42 122.7(3) . . ?
C81 Y3 C42 128.0(3) . . ?
Y1 Y4 C58 88.8(10) . . ?
Y1 Y4 C57 123.7(14) . . ?
C58 Y4 C57 37.7(5) . . ?
Y1 Y4 Y2 12.7(3) . . ?
C58 Y4 Y2 98.5(9) . . ?
C57 Y4 Y2 130.1(11) . . ?
Y1 Y4 C59 79.6(7) . . ?
C58 Y4 C59 37.4(5) . . ?
C57 Y4 C59 66.1(5) . . ?
Y2 Y4 C59 92.3(7) . . ?
Y1 Y4 C75 100.9(9) . . ?
C58 Y4 C75 64.5(5) . . ?
C57 Y4 C75 75.0(5) . . ?
Y2 Y4 C75 112.5(7) . . ?
C59 Y4 C75 34.5(4) . . ?
Y1 Y4 C56 154.6(10) . . ?
C58 Y4 C56 66.6(6) . . ?
C57 Y4 C56 35.7(5) . . ?
Y2 Y4 C56 165.0(10) . . ?
C59 Y4 C56 76.9(6) . . ?
C75 Y4 C56 63.7(6) . . ?
Y1 Y4 C74 135.2(11) . . ?
C58 Y4 C74 75.8(5) . . ?
C57 Y4 C74 62.8(5) . . ?
Y2 Y4 C74 145.9(8) . . ?
C59 Y4 C74 62.6(5) . . ?
C75 Y4 C74 34.5(4) . . ?
C56 Y4 C74 35.3(4) . . ?
Y1 Y4 C37 69.7(10) . . ?
C58 Y4 C37 32.9(5) . . ?
C57 Y4 C37 55.2(6) . . ?
Y2 Y4 C37 74.9(7) . . ?
C59 Y4 C37 62.0(6) . . ?
C75 Y4 C37 94.8(6) . . ?
C56 Y4 C37 90.7(7) . . ?
C74 Y4 C37 108.3(6) . . ?
Y1 Y4 C35 113.6(14) . . ?
C58 Y4 C35 57.3(7) . . ?
C57 Y4 C35 34.6(4) . . ?
Y2 Y4 C35 112.2(10) . . ?
C59 Y4 C35 93.9(7) . . ?
C75 Y4 C35 109.5(6) . . ?
C56 Y4 C35 59.1(5) . . ?
C74 Y4 C35 93.2(6) . . ?
C37 Y4 C35 50.7(6) . . ?
Y1 Y4 Y3 33.6(5) . . ?
C58 Y4 Y3 119.1(8) . . ?
C57 Y4 Y3 156.5(10) . . ?
Y2 Y4 Y3 30.2(2) . . ?
C59 Y4 Y3 96.6(6) . . ?
C75 Y4 Y3 100.1(7) . . ?
C56 Y4 Y3 159.8(11) . . ?
C74 Y4 Y3 124.8(9) . . ?
C37 Y4 Y3 103.2(8) . . ?
C35 Y4 Y3 141.0(9) . . ?
Y1 Y4 C60 48.8(6) . . ?
C58 Y4 C60 56.0(6) . . ?
C57 Y4 C60 92.3(6) . . ?
Y2 Y4 C60 61.5(5) . . ?
C59 Y4 C60 31.4(4) . . ?
C75 Y4 C60 55.3(5) . . ?
C56 Y4 C60 108.3(6) . . ?
C74 Y4 C60 89.2(6) . . ?
C37 Y4 C60 62.6(6) . . ?
C35 Y4 C60 110.1(8) . . ?
Y3 Y4 C60 67.0(5) . . ?
C84 O2 C86 115.9(4) . . ?
C85 O3 C88 118.4(5) . . ?
C9 C1 C2 109.7(5) . . ?
C9 C1 C5 109.6(5) . . ?
C2 C1 C5 100.9(5) . . ?
C9 C1 C83 112.2(5) . . ?
C2 C1 C83 114.0(4) . . ?
C5 C1 C83 109.9(4) . . ?
C12 C2 C3 118.9(7) . . ?
C12 C2 C1 126.2(8) . . ?
C3 C2 C1 109.0(6) . . ?
C15 C3 C4 121.5(8) . . ?
C15 C3 C2 122.2(9) . . ?
C4 C3 C2 106.7(5) . . ?
C5 C4 C18 121.4(7) . . ?
C5 C4 C3 109.6(6) . . ?
C18 C4 C3 121.0(7) . . ?
C4 C5 C6 120.9(5) . . ?
C4 C5 C1 112.3(5) . . ?
C6 C5 C1 120.6(5) . . ?
C7 C6 C5 117.3(6) . . ?
C7 C6 C20 118.5(6) . . ?
C5 C6 C20 117.2(6) . . ?
C8 C7 C6 122.6(7) . . ?
C8 C7 C23 105.7(7) . . ?
C6 C7 C23 120.0(7) . . ?
C9 C8 C7 122.8(7) . . ?
C9 C8 C25 121.6(8) . . ?
C7 C8 C25 109.8(7) . . ?
C8 C9 C1 120.4(7) . . ?
C8 C9 C10 119.6(6) . . ?
C1 C9 C10 117.3(6) . . ?
C11 C10 C27 120.0(7) . . ?
C11 C10 C9 115.6(6) . . ?
C27 C10 C9 118.4(7) . . ?
C10 C11 C12 127.1(7) . . ?
C10 C11 C30 121.3(7) . . ?
C12 C11 C30 103.1(8) . . ?
C2 C12 C11 118.0(8) . . ?
C2 C12 C13 121.0(9) . . ?
C11 C12 C13 109.9(7) . . ?
C14 C13 C31 127.6(9) . . ?
C14 C13 C12 118.3(8) . . ?
C31 C13 C12 106.0(9) . . ?
C13 C14 C15 125.3(9) . . ?
C13 C14 C34 111.7(9) . . ?
C15 C14 C34 117.3(10) . . ?
C14 C15 C3 113.9(10) . . ?
C14 C15 C16 125.9(9) . . ?
C3 C15 C16 115.0(9) . . ?
C17 C16 C15 123.5(8) . . ?
C17 C16 C36 112.8(10) . . ?
C15 C16 C36 117.1(11) . . ?
C16 C17 C18 119.5(8) . . ?
C16 C17 C39 122.6(8) . . ?
C18 C17 C39 106.5(9) . . ?
C19 C18 C4 119.4(7) . . ?
C19 C18 C17 113.0(8) . . ?
C4 C18 C17 118.9(9) . . ?
C18 C19 C20 122.2(6) . . ?
C18 C19 C40 104.6(8) . . ?
C20 C19 C40 122.6(8) . . ?
C21 C20 C19 116.7(8) . . ?
C21 C20 C6 118.1(8) . . ?
C19 C20 C6 118.5(7) . . ?
C20 C21 C22 122.6(8) . . ?
C20 C21 C42 119.9(9) . . ?
C22 C21 C42 108.8(7) . . ?
C23 C22 C21 119.4(7) . . ?
C23 C22 C44 121.1(9) . . ?
C21 C22 C44 109.4(8) . . ?
C22 C23 C24 119.7(8) . . ?
C22 C23 C7 121.3(8) . . ?
C24 C23 C7 109.4(8) . . ?
C25 C24 C23 108.5(8) . . ?
C25 C24 C46 121.4(9) . . ?
C23 C24 C46 120.9(10) . . ?
C24 C25 C26 126.3(8) . . ?
C24 C25 C8 106.7(8) . . ?
C26 C25 C8 119.9(8) . . ?
C25 C26 C27 123.4(8) . . ?
C25 C26 C48 112.4(9) . . ?
C27 C26 C48 117.4(9) . . ?
C28 C27 C26 121.6(8) . . ?
C28 C27 C10 116.7(9) . . ?
C26 C27 C10 117.1(8) . . ?
C27 C28 C29 123.3(7) . . ?
C27 C28 C50 118.9(9) . . ?
C29 C28 C50 105.9(8) . . ?
C30 C29 C52 123.3(11) . . ?
C30 C29 C28 117.6(7) . . ?
C52 C29 C28 108.2(8) . . ?
C29 C30 C31 116.6(9) . . ?
C29 C30 C11 120.7(9) . . ?
C31 C30 C11 111.8(9) . . ?
C13 C31 C32 119.9(11) . . ?
C13 C31 C30 107.5(8) . . ?
C32 C31 C30 121.3(10) . . ?
C31 C32 C33 118.0(11) . . ?
C31 C32 C53 118.9(11) . . ?
C33 C32 C53 111.5(10) . . ?
C34 C33 C32 124.5(10) . . ?
C34 C33 C55 118.5(11) . . ?
C32 C33 C55 107.1(10) . . ?
C33 C34 C35 121.4(11) . . ?
C33 C34 C14 118.1(11) . . ?
C35 C34 C14 113.7(10) . . ?
C34 C35 C36 130.4(11) . . ?
C34 C35 C57 119.2(10) . . ?
C36 C35 C57 102.4(12) . . ?
C34 C35 Y4 100.2(7) . . ?
C36 C35 Y4 82.6(7) . . ?
C57 C35 Y4 53.7(5) . . ?
C37 C36 C35 112.1(11) . . ?
C37 C36 C16 124.6(13) . . ?
C35 C36 C16 115.6(12) . . ?
C37 C36 Y4 66.4(6) . . ?
C35 C36 Y4 67.9(6) . . ?
C16 C36 Y4 108.1(6) . . ?
C37 C36 Y1 54.8(5) . . ?
C35 C36 Y1 91.8(6) . . ?
C16 C36 Y1 97.0(5) . . ?
Y4 C36 Y1 23.9(3) . . ?
C36 C37 C38 119.4(10) . . ?
C36 C37 C58 111.0(13) . . ?
C38 C37 C58 121.9(12) . . ?
C36 C37 Y1 99.6(6) . . ?
C38 C37 Y1 72.9(5) . . ?
C58 C37 Y1 72.0(6) . . ?
C36 C37 Y4 86.4(7) . . ?
C38 C37 Y4 100.3(7) . . ?
C58 C37 Y4 54.9(6) . . ?
Y1 C37 Y4 27.4(3) . . ?
C36 C37 Y2 99.4(6) . . ?
C38 C37 Y2 55.4(4) . . ?
C58 C37 Y2 90.8(7) . . ?
Y1 C37 Y2 19.94(12) . . ?
Y4 C37 Y2 46.1(4) . . ?
C39 C38 C37 122.8(9) . . ?
C39 C38 C61 115.5(9) . . ?
C37 C38 C61 111.2(8) . . ?
C39 C38 Y2 76.6(5) . . ?
C37 C38 Y2 96.1(5) . . ?
C61 C38 Y2 64.5(4) . . ?
C39 C38 Y1 97.7(5) . . ?
C37 C38 Y1 73.8(5) . . ?
C61 C38 Y1 65.0(4) . . ?
Y2 C38 Y1 24.70(11) . . ?
C38 C39 C40 129.1(10) . . ?
C38 C39 C17 117.2(9) . . ?
C40 C39 C17 105.0(8) . . ?
C38 C39 Y2 72.4(5) . . ?
C40 C39 Y2 72.6(5) . . ?
C17 C39 Y2 101.3(4) . . ?
C38 C39 Y1 56.0(4) . . ?
C40 C39 Y1 92.7(5) . . ?
C17 C39 Y1 98.0(5) . . ?
Y2 C39 Y1 20.13(10) . . ?
C41 C40 C39 118.1(10) . . ?
C41 C40 C19 122.8(11) . . ?
C39 C40 C19 110.9(9) . . ?
C41 C40 Y2 66.4(5) . . ?
C39 C40 Y2 74.8(5) . . ?
C19 C40 Y2 102.0(4) . . ?
C40 C41 C62 123.5(11) . . ?
C40 C41 C42 114.2(8) . . ?
C62 C41 C42 114.1(9) . . ?
C40 C41 Y2 82.7(6) . . ?
C62 C41 Y2 66.7(4) . . ?
C42 C41 Y2 93.7(5) . . ?
C40 C41 Y3 107.0(5) . . ?
C62 C41 Y3 64.7(4) . . ?
C42 C41 Y3 70.8(4) . . ?
Y2 C41 Y3 28.27(15) . . ?
C21 C42 C43 109.1(8) . . ?
C21 C42 C41 123.4(8) . . ?
C43 C42 C41 117.4(8) . . ?
C21 C42 Y3 101.9(4) . . ?
C43 C42 Y3 59.1(4) . . ?
C41 C42 Y3 77.8(4) . . ?
C21 C42 Y2 101.6(4) . . ?
C43 C42 Y2 86.3(4) . . ?
C41 C42 Y2 54.0(4) . . ?
Y3 C42 Y2 28.27(14) . . ?
C64 C43 C42 125.0(10) . . ?
C64 C43 C44 120.8(10) . . ?
C42 C43 C44 104.4(7) . . ?
C64 C43 Y3 59.5(4) . . ?
C42 C43 Y3 88.9(5) . . ?
C44 C43 Y3 95.1(5) . . ?
C45 C44 C22 120.1(9) . . ?
C45 C44 C43 121.2(8) . . ?
C22 C44 C43 108.3(8) . . ?
C45 C44 Y3 84.5(5) . . ?
C22 C44 Y3 100.1(5) . . ?
C43 C44 Y3 54.6(4) . . ?
C44 C45 C46 121.0(8) . . ?
C44 C45 C66 116.1(10) . . ?
C46 C45 C66 115.9(9) . . ?
C47 C46 C45 123.2(8) . . ?
C47 C46 C24 112.7(10) . . ?
C45 C46 C24 117.3(9) . . ?
C48 C47 C46 125.1(8) . . ?
C48 C47 C68 107.4(8) . . ?
C46 C47 C68 118.2(9) . . ?
C47 C48 C49 109.4(8) . . ?
C47 C48 C26 121.2(9) . . ?
C49 C48 C26 118.8(9) . . ?
C50 C49 C48 122.7(8) . . ?
C50 C49 C69 118.6(9) . . ?
C48 C49 C69 107.7(8) . . ?
C49 C50 C51 123.4(8) . . ?
C49 C50 C28 119.8(9) . . ?
C51 C50 C28 106.9(9) . . ?
C52 C51 C50 109.5(8) . . ?
C52 C51 C71 121.2(10) . . ?
C50 C51 C71 119.9(8) . . ?
C53 C52 C51 122.4(9) . . ?
C53 C52 C29 117.4(10) . . ?
C51 C52 C29 108.8(9) . . ?
C52 C53 C32 122.3(9) . . ?
C52 C53 C54 118.5(9) . . ?
C32 C53 C54 108.1(11) . . ?
C72 C54 C53 121.7(11) . . ?
C72 C54 C55 120.4(10) . . ?
C53 C54 C55 107.1(9) . . ?
C56 C55 C33 122.6(11) . . ?
C56 C55 C54 121.6(9) . . ?
C33 C55 C54 105.8(10) . . ?
C56 C55 Y4 48.9(5) . . ?
C33 C55 Y4 95.8(6) . . ?
C54 C55 Y4 99.9(6) . . ?
C55 C56 C57 119.6(10) . . ?
C55 C56 C74 118.3(11) . . ?
C57 C56 C74 115.5(12) . . ?
C55 C56 Y4 104.4(6) . . ?
C57 C56 Y4 66.9(8) . . ?
C74 C56 Y4 73.6(7) . . ?
C56 C57 C58 124.0(10) . . ?
C56 C57 C35 117.7(11) . . ?
C58 C57 C35 108.2(10) . . ?
C56 C57 Y4 77.4(8) . . ?
C58 C57 Y4 70.9(7) . . ?
C35 C57 Y4 91.7(7) . . ?
C57 C58 C59 117.2(9) . . ?
C57 C58 C37 106.2(11) . . ?
C59 C58 C37 125.9(13) . . ?
C57 C58 Y4 71.3(6) . . ?
C59 C58 Y4 74.1(8) . . ?
C37 C58 Y4 92.2(8) . . ?
C57 C58 Y1 99.3(5) . . ?
C59 C58 Y1 68.4(6) . . ?
C37 C58 Y1 74.4(6) . . ?
Y4 C58 Y1 29.8(5) . . ?
C75 C59 C58 119.2(9) . . ?
C75 C59 C60 117.9(11) . . ?
C58 C59 C60 112.9(11) . . ?
C75 C59 Y4 74.3(8) . . ?
C58 C59 Y4 68.6(7) . . ?
C60 C59 Y4 96.7(7) . . ?
C75 C59 Y1 93.9(5) . . ?
C58 C59 Y1 77.6(5) . . ?
C60 C59 Y1 66.3(5) . . ?
Y4 C59 Y1 30.9(5) . . ?
C82 C60 C61 109.7(11) . . ?
C82 C60 C59 119.3(10) . . ?
C61 C60 C59 121.2(12) . . ?
C82 C60 Y1 87.5(5) . . ?
C61 C60 Y1 75.8(6) . . ?
C59 C60 Y1 76.1(5) . . ?
C82 C60 Y2 79.2(5) . . ?
C61 C60 Y2 59.6(5) . . ?
C59 C60 Y2 99.0(5) . . ?
Y1 C60 Y2 23.28(14) . . ?
C82 C60 Y4 96.0(7) . . ?
C61 C60 Y4 94.6(8) . . ?
C59 C60 Y4 51.9(5) . . ?
Y1 C60 Y4 24.6(3) . . ?
Y2 C60 Y4 47.9(4) . . ?
C60 C61 C38 126.2(12) . . ?
C60 C61 C62 107.1(10) . . ?
C38 C61 C62 114.7(7) . . ?
C60 C61 Y2 89.2(6) . . ?
C38 C61 Y2 78.6(5) . . ?
C62 C61 Y2 66.4(4) . . ?
C60 C61 Y1 69.1(5) . . ?
C38 C61 Y1 78.5(5) . . ?
C62 C61 Y1 89.9(4) . . ?
Y2 C61 Y1 26.79(13) . . ?
C41 C62 C63 123.6(9) . . ?
C41 C62 C61 118.9(9) . . ?
C63 C62 C61 105.0(8) . . ?
C41 C62 Y2 76.5(4) . . ?
C63 C62 Y2 84.8(5) . . ?
C61 C62 Y2 73.3(5) . . ?
C41 C62 Y3 85.6(5) . . ?
C63 C62 Y3 55.8(4) . . ?
C61 C62 Y3 94.7(5) . . ?
Y2 C62 Y3 31.91(15) . . ?
C41 C62 Y1 95.9(5) . . ?
C63 C62 Y1 79.7(5) . . ?
C61 C62 Y1 56.4(4) . . ?
Y2 C62 Y1 20.70(12) . . ?
Y3 C62 Y1 39.61(15) . . ?
C64 C63 C82 126.5(11) . . ?
C64 C63 C62 120.6(11) . . ?
C82 C63 C62 104.4(9) . . ?
C64 C63 Y3 67.3(5) . . ?
C82 C63 Y3 87.1(5) . . ?
C62 C63 Y3 89.4(6) . . ?
C64 C63 Y2 95.5(5) . . ?
C82 C63 Y2 83.0(5) . . ?
C62 C63 Y2 59.4(4) . . ?
Y3 C63 Y2 33.0(2) . . ?
C64 C63 Y1 106.2(5) . . ?
C82 C63 Y1 61.9(4) . . ?
C62 C63 Y1 70.1(5) . . ?
Y3 C63 Y1 38.9(2) . . ?
Y2 C63 Y1 21.17(11) . . ?
C63 C64 C43 118.6(12) . . ?
C63 C64 C65 117.0(11) . . ?
C43 C64 C65 118.0(11) . . ?
C63 C64 Y3 74.8(6) . . ?
C43 C64 Y3 85.2(5) . . ?
C65 C64 Y3 84.6(6) . . ?
C63 C64 Y2 57.4(5) . . ?
C43 C64 Y2 82.4(5) . . ?
C65 C64 Y2 106.6(5) . . ?
Y3 C64 Y2 23.6(2) . . ?
C64 C65 C66 122.1(10) . . ?
C64 C65 C80 121.0(11) . . ?
C66 C65 C80 106.4(7) . . ?
C64 C65 Y3 59.6(5) . . ?
C66 C65 Y3 95.3(5) . . ?
C80 C65 Y3 86.4(5) . . ?
C65 C66 C67 108.9(7) . . ?
C65 C66 C45 121.1(9) . . ?
C67 C66 C45 120.9(9) . . ?
C65 C66 Y3 55.3(4) . . ?
C67 C66 Y3 100.5(5) . . ?
C45 C66 Y3 85.0(5) . . ?
C68 C67 C66 122.6(8) . . ?
C68 C67 C79 118.6(8) . . ?
C66 C67 C79 109.9(8) . . ?
C67 C68 C69 120.9(8) . . ?
C67 C68 C47 119.1(8) . . ?
C69 C68 C47 108.2(7) . . ?
C68 C69 C49 106.7(8) . . ?
C68 C69 C70 123.5(7) . . ?
C49 C69 C70 119.5(8) . . ?
C71 C70 C78 119.1(8) . . ?
C71 C70 C69 120.3(7) . . ?
C78 C70 C69 114.7(8) . . ?
C70 C71 C72 122.1(7) . . ?
C70 C71 C51 117.7(9) . . ?
C72 C71 C51 115.5(8) . . ?
C54 C72 C71 120.5(9) . . ?
C54 C72 C73 116.3(10) . . ?
C71 C72 C73 117.6(7) . . ?
C77 C73 C74 109.7(8) . . ?
C77 C73 C72 120.5(9) . . ?
C74 C73 C72 121.8(8) . . ?
C77 C73 Y4 89.5(6) . . ?
C74 C73 Y4 52.8(5) . . ?
C72 C73 Y4 98.7(5) . . ?
C75 C74 C56 121.2(10) . . ?
C75 C74 C73 108.2(8) . . ?
C56 C74 C73 120.1(10) . . ?
C75 C74 Y4 70.4(6) . . ?
C56 C74 Y4 71.1(6) . . ?
C73 C74 Y4 98.5(6) . . ?
C59 C75 C74 122.7(10) . . ?
C59 C75 C76 121.5(10) . . ?
C74 C75 C76 107.8(8) . . ?
C59 C75 Y4 71.2(7) . . ?
C74 C75 Y4 75.1(6) . . ?
C76 C75 Y4 97.9(6) . . ?
C59 C75 Y1 57.4(4) . . ?
C74 C75 Y1 100.6(5) . . ?
C76 C75 Y1 87.8(4) . . ?
Y4 C75 Y1 25.7(4) . . ?
C81 C76 C77 126.9(9) . . ?
C81 C76 C75 120.3(9) . . ?
C77 C76 C75 103.6(8) . . ?
C81 C76 Y4 96.8(6) . . ?
C77 C76 Y4 88.6(6) . . ?
C75 C76 Y4 50.6(4) . . ?
C73 C77 C76 110.7(8) . . ?
C73 C77 C78 121.3(7) . . ?
C76 C77 C78 119.2(7) . . ?
C79 C78 C77 114.4(6) . . ?
C79 C78 C70 119.6(7) . . ?
C77 C78 C70 119.3(7) . . ?
C78 C79 C80 121.3(7) . . ?
C78 C79 C67 122.0(7) . . ?
C80 C79 C67 107.0(7) . . ?
C81 C80 C79 122.8(9) . . ?
C81 C80 C65 118.8(9) . . ?
C79 C80 C65 107.7(8) . . ?
C81 C80 Y3 76.6(5) . . ?
C79 C80 Y3 102.1(4) . . ?
C65 C80 Y3 60.1(4) . . ?
C76 C81 C80 114.6(10) . . ?
C76 C81 C82 118.1(10) . . ?
C80 C81 C82 120.4(9) . . ?
C76 C81 Y3 108.1(5) . . ?
C80 C81 Y3 74.5(5) . . ?
C82 C81 Y3 64.8(4) . . ?
C60 C82 C63 113.7(9) . . ?
C60 C82 C81 122.9(9) . . ?
C63 C82 C81 115.8(9) . . ?
C60 C82 Y3 100.3(5) . . ?
C63 C82 Y3 58.6(4) . . ?
C81 C82 Y3 82.9(5) . . ?
C60 C82 Y1 60.3(5) . . ?
C63 C82 Y1 88.9(5) . . ?
C81 C82 Y1 94.0(4) . . ?
Y3 C82 Y1 42.22(15) . . ?
C60 C82 Y2 71.4(5) . . ?
C63 C82 Y2 66.2(5) . . ?
C81 C82 Y2 104.9(4) . . ?
Y3 C82 Y2 29.93(15) . . ?
Y1 C82 Y2 22.84(10) . . ?
C85 C83 C84 110.2(5) . . ?
C85 C83 C1 110.1(4) . . ?
C84 C83 C1 114.2(4) . . ?
C85 C83 Br 108.4(4) . . ?
C84 C83 Br 104.6(4) . . ?
C1 C83 Br 109.1(4) . . ?
O1 C84 O2 125.6(5) . . ?
O1 C84 C83 125.0(5) . . ?
O2 C84 C83 109.4(4) . . ?
O4 C85 O3 125.6(6) . . ?
O4 C85 C83 126.0(6) . . ?
O3 C85 C83 108.3(5) . . ?
O2 C86 C87 111.1(5) . . ?
O2 C86 H86A 109.4 . . ?
C87 C86 H86A 109.4 . . ?
O2 C86 H86B 109.4 . . ?
C87 C86 H86B 109.4 . . ?
H86A C86 H86B 108.0 . . ?
C86 C87 H87A 109.5 . . ?
C86 C87 H87B 109.5 . . ?
H87A C87 H87B 109.5 . . ?
C86 C87 H87C 109.5 . . ?
H87A C87 H87C 109.5 . . ?
H87B C87 H87C 109.5 . . ?
O3 C88 C89 107.2(6) . . ?
O3 C88 H88A 110.3 . . ?
C89 C88 H88A 110.3 . . ?
O3 C88 H88B 110.3 . . ?
C89 C88 H88B 110.3 . . ?
H88A C88 H88B 108.5 . . ?
C88 C89 H89A 109.5 . . ?
C88 C89 H89B 109.5 . . ?
H89A C89 H89B 109.5 . . ?
C88 C89 H89C 109.5 . . ?
H89A C89 H89C 109.5 . . ?
H89B C89 H89C 109.5 . . ?
S2 C90 S1 179.9(6) . . ?
S4 C91 S3 179.0(6) . . ?

loop_
_geom_bond_atom_site_label_1
_geom_bond_atom_site_label_2
_geom_bond_distance
_geom_bond_site_symmetry_2
_geom_bond_publ_flag
Y1 Y2 1.071(4) . ?
Y1 Y4 1.241(18) . ?
Y1 Y3 1.839(5) . ?
Y1 C60 2.240(9) . ?
Y1 C61 2.325(9) . ?
Y1 C59 2.375(8) . ?
Y1 C58 2.494(12) . ?
Y1 C38 2.513(8) . ?
Y1 C37 2.525(10) . ?
Y1 C82 2.577(7) . ?
Y1 C62 2.791(8) . ?
Y1 C75 2.812(9) . ?
Y2 Y3 1.382(6) . ?
Y2 C62 2.195(8) . ?
Y2 Y4 2.246(18) . ?
Y2 C61 2.295(8) . ?
Y2 C41 2.323(8) . ?
Y2 C38 2.492(8) . ?
Y2 C40 2.515(8) . ?
Y2 C63 2.540(10) . ?
Y2 C39 2.543(8) . ?
Y2 C60 2.660(10) . ?
Y2 C82 2.756(7) . ?
Y3 C64 2.066(9) . ?
Y3 C63 2.162(9) . ?
Y3 C65 2.386(9) . ?
Y3 C43 2.390(8) . ?
Y3 C82 2.528(8) . ?
Y3 C62 2.615(9) . ?
Y3 Y4 2.740(15) . ?
Y3 C80 2.747(9) . ?
Y3 C81 2.773(9) . ?
Y3 C42 2.784(9) . ?
Y4 C58 2.189(18) . ?
Y4 C57 2.194(16) . ?
Y4 C59 2.261(14) . ?
Y4 C75 2.300(19) . ?
Y4 C56 2.327(18) . ?
Y4 C74 2.36(2) . ?
Y4 C37 2.67(2) . ?
Y4 C35 2.72(2) . ?
Y4 C60 2.853(18) . ?
O1 C84 1.185(7) . ?
O2 C84 1.333(7) . ?
O2 C86 1.470(7) . ?
O3 C85 1.318(8) . ?
O3 C88 1.457(8) . ?
O4 C85 1.198(7) . ?
S1 C90 1.542(8) . ?
S2 C90 1.541(8) . ?
S3 C91 1.541(8) . ?
S4 C91 1.541(8) . ?
Br C83 1.956(5) . ?
C1 C9 1.522(8) . ?
C1 C2 1.540(9) . ?
C1 C5 1.546(7) . ?
C1 C83 1.581(7) . ?
C2 C12 1.300(11) . ?
C2 C3 1.520(12) . ?
C3 C15 1.434(11) . ?
C3 C4 1.468(11) . ?
C4 C5 1.396(9) . ?
C4 C18 1.409(10) . ?
C5 C6 1.411(9) . ?
C6 C7 1.389(10) . ?
C6 C20 1.490(10) . ?
C7 C8 1.375(12) . ?
C7 C23 1.455(11) . ?
C8 C9 1.311(11) . ?
C8 C25 1.499(11) . ?
C9 C10 1.581(11) . ?
C10 C11 1.353(11) . ?
C10 C27 1.460(10) . ?
C11 C12 1.399(12) . ?
C11 C30 1.448(11) . ?
C12 C13 1.502(12) . ?
C13 C14 1.371(15) . ?
C13 C31 1.381(14) . ?
C14 C15 1.426(14) . ?
C14 C34 1.570(14) . ?
C15 C16 1.460(15) . ?
C16 C17 1.430(15) . ?
C16 C36 1.492(14) . ?
C17 C18 1.437(12) . ?
C17 C39 1.499(14) . ?
C18 C19 1.372(13) . ?
C19 C20 1.411(13) . ?
C19 C40 1.501(12) . ?
C20 C21 1.398(11) . ?
C21 C22 1.402(13) . ?
C21 C42 1.422(12) . ?
C22 C23 1.368(13) . ?
C22 C44 1.431(11) . ?
C23 C24 1.433(13) . ?
C24 C25 1.370(14) . ?
C24 C46 1.455(12) . ?
C25 C26 1.381(13) . ?
C26 C27 1.449(13) . ?
C26 C48 1.489(12) . ?
C27 C28 1.395(13) . ?
C28 C29 1.434(15) . ?
C28 C50 1.490(11) . ?
C29 C30 1.361(14) . ?
C29 C52 1.426(11) . ?
C30 C31 1.422(15) . ?
C31 C32 1.385(14) . ?
C32 C33 1.388(15) . ?
C32 C53 1.391(14) . ?
C33 C34 1.373(15) . ?
C33 C55 1.467(12) . ?
C34 C35 1.391(17) . ?
C35 C36 1.446(18) . ?
C35 C57 1.544(16) . ?
C36 C37 1.333(17) . ?
C37 C38 1.443(16) . ?
C37 C58 1.453(14) . ?
C38 C39 1.346(12) . ?
C38 C61 1.525(16) . ?
C39 C40 1.419(15) . ?
C40 C41 1.300(14) . ?
C41 C62 1.432(11) . ?
C41 C42 1.536(15) . ?
C42 C43 1.476(13) . ?
C43 C64 1.389(12) . ?
C43 C44 1.479(14) . ?
C44 C45 1.406(14) . ?
C45 C46 1.423(15) . ?
C45 C66 1.448(12) . ?
C46 C47 1.419(14) . ?
C47 C48 1.362(14) . ?
C47 C68 1.475(11) . ?
C48 C49 1.429(13) . ?
C49 C50 1.356(14) . ?
C49 C69 1.445(11) . ?
C50 C51 1.404(14) . ?
C51 C52 1.399(13) . ?
C51 C71 1.456(11) . ?
C52 C53 1.350(15) . ?
C53 C54 1.430(15) . ?
C54 C72 1.391(13) . ?
C54 C55 1.472(16) . ?
C55 C56 1.387(16) . ?
C56 C57 1.391(16) . ?
C56 C74 1.420(13) . ?
C57 C58 1.418(17) . ?
C58 C59 1.428(17) . ?
C59 C75 1.352(15) . ?
C59 C60 1.496(16) . ?
C60 C82 1.377(15) . ?
C60 C61 1.377(15) . ?
C61 C62 1.549(16) . ?
C62 C63 1.493(16) . ?
C63 C64 1.378(16) . ?
C63 C82 1.423(14) . ?
C64 C65 1.403(15) . ?
C65 C66 1.425(15) . ?
C65 C80 1.520(14) . ?
C66 C67 1.427(13) . ?
C67 C68 1.349(12) . ?
C67 C79 1.453(11) . ?
C68 C69 1.393(13) . ?
C69 C70 1.458(12) . ?
C70 C71 1.409(13) . ?
C70 C78 1.455(10) . ?
C71 C72 1.447(14) . ?
C72 C73 1.461(13) . ?
C73 C77 1.397(11) . ?
C73 C74 1.423(14) . ?
C74 C75 1.383(14) . ?
C75 C76 1.552(14) . ?
C76 C81 1.316(13) . ?
C76 C77 1.405(11) . ?
C77 C78 1.434(11) . ?
C78 C79 1.404(11) . ?
C79 C80 1.430(11) . ?
C80 C81 1.375(14) . ?
C81 C82 1.496(13) . ?
C83 C85 1.530(8) . ?
C83 C84 1.537(8) . ?
C86 C87 1.491(8) . ?
C86 H86A 0.9900 . ?
C86 H86B 0.9900 . ?
C87 H87A 0.9800 . ?
C87 H87B 0.9800 . ?
C87 H87C 0.9800 . ?
C88 C89 1.475(12) . ?
C88 H88A 0.9900 . ?
C88 H88B 0.9900 . ?
C89 H89A 0.9800 . ?
C89 H89B 0.9800 . ?
C89 H89C 0.9800 . ?
